data_1533761
loop_
_publ_author_name
'Troyanov, S.I.'
'Morozov, I.V.'
'Kemnitz, E.'

_publ_section_title
;
 Synthesis and crystal structures of bimetallic hydrogen sulfates M(I)
 M(II) (H (S O4)2) (H2 O)2 (M(I) = K, Cs; M(II) = Zn, Mn) and selenate K
 Mg (H (Se O4)2) (H2 O)2
;
_journal_name_full Kristallografiya
_journal_page_first 834
_journal_page_last 838
_journal_volume 47
_journal_year 2002
_chemical_formula_sum 'Cs H5 Mn O10 S2'
_chemical_name_systematic 'Cs Mn (H (S O4)2) (H2 O)2'
_space_group_IT_number 2
_symmetry_space_group_name_Hall '-P 1'
_symmetry_space_group_name_H-M 'P -1'
_cell_angle_alpha 104.31
_cell_angle_beta 95.99
_cell_angle_gamma 93.8
_cell_formula_units_Z 1
_cell_length_a 4.788
_cell_length_b 5.843
_cell_length_c 8.577
_cell_volume 230.180
_citation_journal_id_ASTM KRISAJ
_cod_data_source_file Troyanov_KRISAJ_2002_468.cif
_cod_data_source_block H5Cs1Mn1O10S2
_cod_original_cell_volume 230.1803
_cod_original_formula_sum 'H5 Cs1 Mn1 O10 S2'
_cod_database_code 1533761

loop_
_symmetry_equiv_pos_as_xyz
x,y,z
-x,-y,-z

loop_
_atom_site_label
_atom_site_type_symbol
_atom_site_fract_x
_atom_site_fract_y
_atom_site_fract_z
_atom_site_occupancy
_atom_site_U_iso_or_equiv
H1 H+1 0.497 0.445 0.479 0.5 0.0
H3 H+1 0.359 0.736 0.164 1 0.0
Mn1 Mn+2 0 0 0 1 0.0
S1 S+6 0.56694 0.3148 0.23521 1 0.0
Cs1 Cs+1 0 0 0.5 1 0.0
O1 O-2 0.725 0.1087 0.1825 1 0.0
H2 H+1 0.03 0.659 0.175 1 0.0
O5 O-2 0.1785 0.7717 0.1439 1 0.0
O2 O-2 0.3019 0.2887 0.1278 1 0.0
O4 O-2 0.4989 0.3082 0.4022 1 0.0
O3 O-2 0.7238 0.5391 0.2448 1 0.0
